data_7718679
loop_
_publ_author_name
'Gavrikov, Andrey V.'
'Ilyukhin, Andrey B.'
'Buzoverov, Mikhail E.'
'Babeshkin, Konstantin A.'
'Timokhina, Elena N.'
'Breslavskaya, Natalia N.'
'Vasilyev, Pavel N.'
'Efimov, Nikolay N.'

_publ_section_title
;
 Interactions between well-isolated Dy<sup>3+</sup> ions considerably
 contribute to the demagnetization of a mononuclear
 acetylacetonate-pyrazinate complex.
;
_journal_issue 24
_journal_name_full 'Dalton transactions (Cambridge, England : 2003)'
_journal_page_first 9615
_journal_page_last 9630
_journal_paper_doi 10.1039/d5dt00749f
_journal_volume 54
_journal_year 2025
_chemical_formula_moiety 'C27 H25 Er N4 O6'
_chemical_formula_sum 'C27 H25 Er N4 O6'
_chemical_formula_weight 668.77
_space_group_IT_number 14
_space_group_name_Hall '-P 2yn'
_space_group_name_H-M_alt 'P 1 21/n 1'
_symmetry_cell_setting monoclinic
_symmetry_Int_Tables_number 14
_symmetry_space_group_name_Hall '-P 2yn'
_symmetry_space_group_name_H-M 'P 1 21/n 1'
_atom_sites_solution_hydrogens geom
_atom_sites_solution_primary direct
_audit_conform_dict_location ftp://ftp.iucr.org/pub/cif_core.dic
_audit_conform_dict_name cif_core.dic
_audit_conform_dict_version 2.4.3
_audit_creation_date 2021-01-02T11:56:17-00:00
_audit_creation_method 'WinGX routine CIF_UPDATE'
_audit_update_record
;
2024-06-25 deposited with the CCDC.	2025-05-09 downloaded from the CCDC.
;
_cell_angle_alpha 90
_cell_angle_beta 102.2980(12)
_cell_angle_gamma 90
_cell_formula_units_Z 4
_cell_length_a 12.9232(5)
_cell_length_b 14.8811(6)
_cell_length_c 13.7088(5)
_cell_measurement_reflns_used 9973
_cell_measurement_temperature 150(2)
_cell_measurement_theta_max 31.45
_cell_measurement_theta_min 2.74
_cell_volume 2575.86(17)
_computing_cell_refinement 'Bruker SAINT'
_computing_data_collection 'Bruker APEX3'
_computing_data_reduction 'Bruker SAINT'
_computing_molecular_graphics 'Bruker SHELXTL'
_computing_publication_material 'Bruker SHELXTL'
_computing_structure_refinement 'SHELXL-2018/3 (Sheldrick, 2018)'
_computing_structure_solution 'SHELXS-2018 (Sheldrick, 2015)'
_diffrn_ambient_temperature 150(2)
_diffrn_measured_fraction_theta_full 1
_diffrn_measured_fraction_theta_max 0.999
_diffrn_measurement_device_type 'Bruker APEX-II CCD'
_diffrn_measurement_method '\f and \w scans'
_diffrn_radiation_monochromator graphite
_diffrn_radiation_type MoK\a
_diffrn_radiation_wavelength 0.71073
_diffrn_reflns_av_R_equivalents 0.0374
_diffrn_reflns_av_unetI/netI 0.0317
_diffrn_reflns_Laue_measured_fraction_full 1
_diffrn_reflns_Laue_measured_fraction_max 0.999
_diffrn_reflns_limit_h_max 17
_diffrn_reflns_limit_h_min -15
_diffrn_reflns_limit_k_max 20
_diffrn_reflns_limit_k_min -20
_diffrn_reflns_limit_l_max 19
_diffrn_reflns_limit_l_min -19
_diffrn_reflns_number 35036
_diffrn_reflns_point_group_measured_fraction_full 1
_diffrn_reflns_point_group_measured_fraction_max 0.999
_diffrn_reflns_theta_full 25.242
_diffrn_reflns_theta_max 29.572
_diffrn_reflns_theta_min 2.046
_diffrn_standards_number 0
_exptl_absorpt_coefficient_mu 3.308
_exptl_absorpt_correction_T_max 0.2671
_exptl_absorpt_correction_T_min 0.1815
_exptl_absorpt_correction_type multi-scan
_exptl_absorpt_process_details
;
 SADABS 2016/2: Krause, L., Herbst-Irmer, R., Sheldrick G.M. & Stalke D.,
 J. Appl. Cryst. 48 (2015) 3-10
;
_exptl_crystal_colour pink
_exptl_crystal_density_diffrn 1.724
_exptl_crystal_description block
_exptl_crystal_F_000 1324
_exptl_crystal_preparation 'Magnetic properties'
_exptl_crystal_size_max 0.16
_exptl_crystal_size_mid 0.1
_exptl_crystal_size_min 0.08
_refine_diff_density_max 2.343
_refine_diff_density_min -0.915
_refine_diff_density_rms 0.106
_refine_ls_extinction_method none
_refine_ls_goodness_of_fit_ref 1.038
_refine_ls_hydrogen_treatment constr
_refine_ls_matrix_type full
_refine_ls_number_parameters 347
_refine_ls_number_reflns 7219
_refine_ls_number_restraints 0
_refine_ls_restrained_S_all 1.038
_refine_ls_R_factor_all 0.0402
_refine_ls_R_factor_gt 0.0296
_refine_ls_shift/su_max 0.001
_refine_ls_shift/su_mean 0
_refine_ls_structure_factor_coef Fsqd
_refine_ls_weighting_details 'w=1/[\s^2^(Fo^2^)+(0.0200P)^2^+4.0000P] where P=(Fo^2^+2Fc^2^)/3'
_refine_ls_weighting_scheme calc
_refine_ls_wR_factor_gt 0.0571
_refine_ls_wR_factor_ref 0.0603
_reflns_Friedel_coverage 0
_reflns_number_gt 6017
_reflns_number_total 7219
_reflns_threshold_expression 'I > 2\s(I)'
_cod_data_source_file d5dt00749f2.cif
_cod_data_source_block 3
_cod_depositor_comments 'Adding full bibliography for 7718676--7718680.cif.'
_cod_original_sg_symbol_H-M 'P 21/n'
_cod_database_code 7718679
_shelx_estimated_absorpt_t_min 0.62
_shelx_estimated_absorpt_t_max 0.778

loop_
_symmetry_equiv_pos_as_xyz
'x, y, z'
'-x+1/2, y+1/2, -z+1/2'
'-x, -y, -z'
'x-1/2, -y-1/2, z-1/2'

loop_
_atom_site_label
_atom_site_type_symbol
_atom_site_fract_x
_atom_site_fract_y
_atom_site_fract_z
_atom_site_U_iso_or_equiv
_atom_site_adp_type
_atom_site_occupancy
_atom_site_site_symmetry_order
_atom_site_calc_flag
_atom_site_refinement_flags_posn
_atom_site_refinement_flags_adp
_atom_site_refinement_flags_occupancy
_atom_site_disorder_assembly
_atom_site_disorder_group
Er1 Er 0.11558(2) 0.26638(2) 0.41698(2) 0.01948(4) Uani 1 1 d . . . . .
O1 O 0.23009(17) 0.14890(15) 0.41717(16) 0.0286(5) Uani 1 1 d . . . . .
O2 O 0.3535(3) 0.0814(2) 0.3523(3) 0.0708(10) Uani 1 1 d . . . . .
O3 O 0.16576(16) 0.22286(13) 0.58302(14) 0.0237(4) Uani 1 1 d . . . . .
O4 O 0.19133(17) 0.39014(14) 0.50010(14) 0.0255(4) Uani 1 1 d . . . . .
O5 O 0.07414(18) 0.21026(15) 0.25445(15) 0.0302(5) Uani 1 1 d . . . . .
O6 O 0.03359(18) 0.38069(14) 0.32003(15) 0.0294(5) Uani 1 1 d . . . . .
N1 N 0.2760(2) 0.30767(19) 0.34953(18) 0.0294(6) Uani 1 1 d . . . . .
N2 N 0.4684(3) 0.3363(3) 0.2952(3) 0.0519(9) Uani 1 1 d . . . . .
N3 N -0.03562(19) 0.30431(17) 0.49972(17) 0.0230(5) Uani 1 1 d . . . . .
N4 N -0.01578(19) 0.14327(16) 0.41561(17) 0.0202(5) Uani 1 1 d . . . . .
C1 C 0.3421(3) 0.2396(2) 0.3457(2) 0.0319(7) Uani 1 1 d . . . . .
C2 C 0.4383(3) 0.2547(3) 0.3176(3) 0.0440(9) Uani 1 1 d . . . . .
H2A H 0.483733 0.205137 0.314316 0.053 Uiso 1 1 calc R U . . .
C3 C 0.4012(4) 0.4025(3) 0.2993(3) 0.0516(11) Uani 1 1 d . . . . .
H3A H 0.419912 0.46171 0.283689 0.062 Uiso 1 1 calc R U . . .
C4 C 0.3043(3) 0.3888(3) 0.3254(3) 0.0425(9) Uani 1 1 d . . . . .
H4A H 0.257783 0.438186 0.325985 0.051 Uiso 1 1 calc R U . . .
C5 C 0.3067(3) 0.1479(2) 0.3736(3) 0.0348(8) Uani 1 1 d . . . . .
C6 C 0.2289(3) 0.2049(2) 0.7564(2) 0.0329(7) Uani 1 1 d . . . . .
H6A H 0.275895 0.236947 0.81081 0.049 Uiso 1 1 calc R U . . .
H6B H 0.26125 0.147454 0.744558 0.049 Uiso 1 1 calc R U . . .
H6C H 0.160721 0.19367 0.774746 0.049 Uiso 1 1 calc R U . . .
C7 C 0.2114(2) 0.2612(2) 0.6625(2) 0.0225(6) Uani 1 1 d . . . . .
C8 C 0.2481(3) 0.3501(2) 0.6694(2) 0.0272(6) Uani 1 1 d . . . . .
H8A H 0.281349 0.371894 0.733537 0.033 Uiso 1 1 calc R U . . .
C9 C 0.2392(2) 0.4086(2) 0.5893(2) 0.0235(6) Uani 1 1 d . . . . .
C10 C 0.2886(3) 0.5007(2) 0.6052(3) 0.0382(8) Uani 1 1 d . . . . .
H10A H 0.338237 0.502686 0.670094 0.057 Uiso 1 1 calc R U . . .
H10B H 0.232917 0.545764 0.603881 0.057 Uiso 1 1 calc R U . . .
H10C H 0.326528 0.513658 0.552116 0.057 Uiso 1 1 calc R U . . .
C11 C 0.0011(3) 0.1718(3) 0.0870(2) 0.0392(8) Uani 1 1 d . . . . .
H11A H -0.069868 0.180157 0.045308 0.059 Uiso 1 1 calc R U . . .
H11B H 0.008182 0.110305 0.11304 0.059 Uiso 1 1 calc R U . . .
H11C H 0.054285 0.182484 0.046894 0.059 Uiso 1 1 calc R U . . .
C12 C 0.0178(2) 0.2377(2) 0.1732(2) 0.0281(6) Uani 1 1 d . . . . .
C13 C -0.0267(3) 0.3228(2) 0.1575(2) 0.0332(7) Uani 1 1 d . . . . .
H13A H -0.067318 0.336334 0.092857 0.04 Uiso 1 1 calc R U . . .
C14 C -0.0158(2) 0.3897(2) 0.2299(2) 0.0269(7) Uani 1 1 d . . . . .
C15 C -0.0642(3) 0.4808(2) 0.2019(3) 0.0370(8) Uani 1 1 d . . . . .
H15A H -0.111044 0.477648 0.135649 0.055 Uiso 1 1 calc R U . . .
H15B H -0.007874 0.524682 0.200986 0.055 Uiso 1 1 calc R U . . .
H15C H -0.105123 0.49928 0.251059 0.055 Uiso 1 1 calc R U . . .
C16 C -0.0436(3) 0.3829(2) 0.5431(2) 0.0277(7) Uani 1 1 d . . . . .
H16A H 0.005469 0.428844 0.536334 0.033 Uiso 1 1 calc R U . . .
C17 C -0.1208(3) 0.4019(2) 0.5987(2) 0.0316(7) Uani 1 1 d . . . . .
H17A H -0.123426 0.459115 0.628816 0.038 Uiso 1 1 calc R U . . .
C18 C -0.1918(3) 0.3364(2) 0.6083(2) 0.0302(7) Uani 1 1 d . . . . .
H18A H -0.244751 0.347979 0.645185 0.036 Uiso 1 1 calc R U . . .
C19 C -0.1868(2) 0.2520(2) 0.5639(2) 0.0250(6) Uani 1 1 d . . . . .
C20 C -0.2563(2) 0.1782(2) 0.5723(2) 0.0298(7) Uani 1 1 d . . . . .
H20A H -0.310779 0.186622 0.608295 0.036 Uiso 1 1 calc R U . . .
C21 C -0.2463(2) 0.0977(2) 0.5308(2) 0.0288(7) Uani 1 1 d . . . . .
H21A H -0.292894 0.050163 0.538625 0.035 Uiso 1 1 calc R U . . .
C22 C -0.1657(2) 0.0829(2) 0.4747(2) 0.0227(6) Uani 1 1 d . . . . .
C23 C -0.1517(2) -0.0004(2) 0.4301(2) 0.0241(6) Uani 1 1 d . . . . .
H23A H -0.196778 -0.049701 0.435484 0.029 Uiso 1 1 calc R U . . .
C24 C -0.0717(2) -0.0091(2) 0.3788(2) 0.0241(6) Uani 1 1 d . . . . .
H24A H -0.061704 -0.064105 0.346923 0.029 Uiso 1 1 calc R U . . .
C25 C -0.0051(2) 0.0642(2) 0.3742(2) 0.0233(6) Uani 1 1 d . . . . .
H25A H 0.050626 0.05699 0.339491 0.028 Uiso 1 1 calc R U . . .
C26 C -0.0955(2) 0.15293(19) 0.4652(2) 0.0203(6) Uani 1 1 d . . . . .
C27 C -0.1061(2) 0.2388(2) 0.5104(2) 0.0204(5) Uani 1 1 d . . . . .

loop_
_atom_site_aniso_label
_atom_site_aniso_U_11
_atom_site_aniso_U_22
_atom_site_aniso_U_33
_atom_site_aniso_U_23
_atom_site_aniso_U_13
_atom_site_aniso_U_12
Er1 0.02386(7) 0.01669(6) 0.01686(6) 0.00001(5) 0.00199(4) -0.00265(5)
O1 0.0304(12) 0.0281(12) 0.0290(11) 0.0044(9) 0.0103(9) 0.0041(9)
O2 0.085(2) 0.0410(18) 0.110(3) 0.0131(17) 0.073(2) 0.0180(16)
O3 0.0279(11) 0.0199(11) 0.0214(10) 0.0022(8) 0.0007(8) -0.0010(8)
O4 0.0330(12) 0.0212(11) 0.0195(10) -0.0012(8) -0.0007(9) -0.0051(9)
O5 0.0400(13) 0.0301(12) 0.0186(10) -0.0002(8) 0.0023(9) -0.0017(10)
O6 0.0367(12) 0.0237(12) 0.0252(11) 0.0040(9) 0.0006(9) -0.0011(9)
N1 0.0369(15) 0.0282(15) 0.0249(13) -0.0040(11) 0.0106(11) -0.0091(12)
N2 0.052(2) 0.059(2) 0.052(2) -0.0107(17) 0.0286(17) -0.0223(18)
N3 0.0267(13) 0.0173(12) 0.0226(12) 0.0012(9) 0.0000(10) 0.0007(10)
N4 0.0240(12) 0.0174(12) 0.0181(11) 0.0000(9) 0.0018(9) -0.0015(9)
C1 0.0326(16) 0.0388(19) 0.0266(15) -0.0061(13) 0.0116(13) -0.0092(15)
C2 0.040(2) 0.054(3) 0.042(2) -0.0068(17) 0.0181(17) -0.0064(18)
C3 0.072(3) 0.039(2) 0.052(2) -0.0100(18) 0.035(2) -0.028(2)
C4 0.058(2) 0.032(2) 0.045(2) -0.0011(16) 0.0271(19) -0.0091(17)
C5 0.0377(19) 0.036(2) 0.0341(17) 0.0030(14) 0.0150(15) 0.0029(15)
C6 0.0402(18) 0.0353(18) 0.0209(14) 0.0060(13) 0.0013(13) -0.0111(15)
C7 0.0211(13) 0.0276(15) 0.0181(12) 0.0017(11) 0.0028(10) 0.0025(12)
C8 0.0323(16) 0.0254(16) 0.0206(14) -0.0029(11) -0.0019(12) -0.0048(13)
C9 0.0224(14) 0.0190(14) 0.0272(14) -0.0027(11) 0.0014(12) 0.0002(11)
C10 0.056(2) 0.0200(16) 0.0311(17) -0.0005(13) -0.0084(16) -0.0066(15)
C11 0.043(2) 0.051(2) 0.0223(15) -0.0080(15) 0.0031(14) -0.0063(17)
C12 0.0277(15) 0.0382(18) 0.0193(13) -0.0009(12) 0.0068(12) -0.0108(14)
C13 0.0296(17) 0.044(2) 0.0224(15) 0.0044(13) -0.0028(13) -0.0018(15)
C14 0.0178(14) 0.0333(18) 0.0287(15) 0.0087(13) 0.0027(12) -0.0046(12)
C15 0.0290(17) 0.036(2) 0.0416(19) 0.0116(15) -0.0009(15) 0.0018(14)
C16 0.0323(16) 0.0175(15) 0.0307(16) -0.0004(12) 0.0012(13) 0.0021(12)
C17 0.0356(17) 0.0233(16) 0.0331(17) -0.0052(13) 0.0010(14) 0.0096(14)
C18 0.0301(16) 0.0330(18) 0.0268(15) -0.0003(13) 0.0040(13) 0.0088(14)
C19 0.0242(14) 0.0254(18) 0.0243(14) 0.0002(11) 0.0027(11) 0.0058(12)
C20 0.0237(15) 0.0337(18) 0.0340(16) 0.0024(13) 0.0103(13) 0.0054(13)
C21 0.0247(15) 0.0295(17) 0.0311(16) 0.0048(13) 0.0039(13) -0.0013(13)
C22 0.0216(14) 0.0223(15) 0.0214(13) 0.0020(11) -0.0017(11) 0.0001(11)
C23 0.0228(14) 0.0201(15) 0.0253(14) 0.0037(11) -0.0038(11) -0.0033(11)
C24 0.0306(15) 0.0168(14) 0.0210(13) -0.0029(11) -0.0036(12) -0.0013(12)
C25 0.0266(15) 0.0235(15) 0.0180(13) -0.0018(11) 0.0007(11) 0.0002(12)
C26 0.0215(13) 0.0202(14) 0.0168(12) 0.0006(10) -0.0014(10) 0.0006(11)
C27 0.0221(13) 0.0189(13) 0.0179(12) 0.0026(10) -0.0008(10) 0.0028(11)

loop_
_atom_type_symbol
_atom_type_description
_atom_type_scat_dispersion_real
_atom_type_scat_dispersion_imag
_atom_type_scat_source
C C 0.0033 0.0016 'International Tables Vol C Tables 4.2.6.8 and 6.1.1.4'
H H 0 0 'International Tables Vol C Tables 4.2.6.8 and 6.1.1.4'
N N 0.0061 0.0033 'International Tables Vol C Tables 4.2.6.8 and 6.1.1.4'
O O 0.0106 0.006 'International Tables Vol C Tables 4.2.6.8 and 6.1.1.4'
Er Er -0.2586 4.9576 'International Tables Vol C Tables 4.2.6.8 and 6.1.1.4'

loop_
_geom_angle_atom_site_label_1
_geom_angle_atom_site_label_2
_geom_angle_atom_site_label_3
_geom_angle
_geom_angle_site_symmetry_1
_geom_angle_site_symmetry_3
_geom_angle_publ_flag
O4 Er1 O6 77.56(7) . . ?
O4 Er1 O1 114.11(8) . . ?
O6 Er1 O1 142.31(8) . . ?
O4 Er1 O3 74.59(7) . . ?
O6 Er1 O3 141.14(7) . . ?
O1 Er1 O3 74.96(7) . . ?
O4 Er1 O5 139.04(8) . . ?
O6 Er1 O5 74.11(8) . . ?
O1 Er1 O5 75.20(8) . . ?
O3 Er1 O5 142.74(7) . . ?
O4 Er1 N4 144.87(7) . . ?
O6 Er1 N4 108.24(8) . . ?
O1 Er1 N4 82.99(8) . . ?
O3 Er1 N4 81.38(7) . . ?
O5 Er1 N4 73.29(8) . . ?
O4 Er1 N1 71.72(8) . . ?
O6 Er1 N1 85.44(9) . . ?
O1 Er1 N1 66.71(8) . . ?
O3 Er1 N1 110.36(8) . . ?
O5 Er1 N1 77.07(8) . . ?
N4 Er1 N1 142.01(8) . . ?
O4 Er1 N3 83.43(8) . . ?
O6 Er1 N3 77.68(8) . . ?
O1 Er1 N3 137.08(8) . . ?
O3 Er1 N3 72.73(7) . . ?
O5 Er1 N3 117.85(8) . . ?
N4 Er1 N3 64.97(8) . . ?
N1 Er1 N3 152.49(8) . . ?
C5 O1 Er1 125.5(2) . . ?
C7 O3 Er1 134.71(19) . . ?
C9 O4 Er1 136.27(19) . . ?
C12 O5 Er1 134.4(2) . . ?
C14 O6 Er1 136.1(2) . . ?
C4 N1 C1 118.0(3) . . ?
C4 N1 Er1 127.3(2) . . ?
C1 N1 Er1 114.4(2) . . ?
C3 N2 C2 116.3(3) . . ?
C16 N3 C27 117.7(3) . . ?
C16 N3 Er1 122.7(2) . . ?
C27 N3 Er1 119.19(19) . . ?
C25 N4 C26 117.9(2) . . ?
C25 N4 Er1 121.46(19) . . ?
C26 N4 Er1 120.41(18) . . ?
N1 C1 C2 120.3(3) . . ?
N1 C1 C5 116.4(3) . . ?
C2 C1 C5 123.3(3) . . ?
N2 C2 C1 122.1(4) . . ?
N2 C2 H2A 118.9 . . ?
C1 C2 H2A 118.9 . . ?
N2 C3 C4 122.5(4) . . ?
N2 C3 H3A 118.7 . . ?
C4 C3 H3A 118.7 . . ?
N1 C4 C3 120.7(4) . . ?
N1 C4 H4A 119.7 . . ?
C3 C4 H4A 119.7 . . ?
O2 C5 O1 126.8(3) . . ?
O2 C5 C1 118.4(3) . . ?
O1 C5 C1 114.7(3) . . ?
C7 C6 H6A 109.5 . . ?
C7 C6 H6B 109.5 . . ?
H6A C6 H6B 109.5 . . ?
C7 C6 H6C 109.5 . . ?
H6A C6 H6C 109.5 . . ?
H6B C6 H6C 109.5 . . ?
O3 C7 C8 125.0(3) . . ?
O3 C7 C6 116.3(3) . . ?
C8 C7 C6 118.6(3) . . ?
C9 C8 C7 124.7(3) . . ?
C9 C8 H8A 117.6 . . ?
C7 C8 H8A 117.6 . . ?
O4 C9 C8 124.4(3) . . ?
O4 C9 C10 116.0(3) . . ?
C8 C9 C10 119.6(3) . . ?
C9 C10 H10A 109.5 . . ?
C9 C10 H10B 109.5 . . ?
H10A C10 H10B 109.5 . . ?
C9 C10 H10C 109.5 . . ?
H10A C10 H10C 109.5 . . ?
H10B C10 H10C 109.5 . . ?
C12 C11 H11A 109.5 . . ?
C12 C11 H11B 109.5 . . ?
H11A C11 H11B 109.5 . . ?
C12 C11 H11C 109.5 . . ?
H11A C11 H11C 109.5 . . ?
H11B C11 H11C 109.5 . . ?
O5 C12 C13 125.0(3) . . ?
O5 C12 C11 116.1(3) . . ?
C13 C12 C11 118.9(3) . . ?
C12 C13 C14 124.5(3) . . ?
C12 C13 H13A 117.8 . . ?
C14 C13 H13A 117.8 . . ?
O6 C14 C13 124.9(3) . . ?
O6 C14 C15 115.9(3) . . ?
C13 C14 C15 119.2(3) . . ?
C14 C15 H15A 109.5 . . ?
C14 C15 H15B 109.5 . . ?
H15A C15 H15B 109.5 . . ?
C14 C15 H15C 109.5 . . ?
H15A C15 H15C 109.5 . . ?
H15B C15 H15C 109.5 . . ?
N3 C16 C17 123.5(3) . . ?
N3 C16 H16A 118.3 . . ?
C17 C16 H16A 118.3 . . ?
C18 C17 C16 118.5(3) . . ?
C18 C17 H17A 120.7 . . ?
C16 C17 H17A 120.7 . . ?
C17 C18 C19 120.3(3) . . ?
C17 C18 H18A 119.8 . . ?
C19 C18 H18A 119.8 . . ?
C18 C19 C27 117.2(3) . . ?
C18 C19 C20 124.2(3) . . ?
C27 C19 C20 118.6(3) . . ?
C21 C20 C19 121.9(3) . . ?
C21 C20 H20A 119 . . ?
C19 C20 H20A 119 . . ?
C20 C21 C22 120.6(3) . . ?
C20 C21 H21A 119.7 . . ?
C22 C21 H21A 119.7 . . ?
C26 C22 C23 117.8(3) . . ?
C26 C22 C21 119.4(3) . . ?
C23 C22 C21 122.7(3) . . ?
C24 C23 C22 119.0(3) . . ?
C24 C23 H23A 120.5 . . ?
C22 C23 H23A 120.5 . . ?
C23 C24 C25 119.1(3) . . ?
C23 C24 H24A 120.4 . . ?
C25 C24 H24A 120.4 . . ?
N4 C25 C24 123.4(3) . . ?
N4 C25 H25A 118.3 . . ?
C24 C25 H25A 118.3 . . ?
N4 C26 C22 122.8(3) . . ?
N4 C26 C27 117.5(3) . . ?
C22 C26 C27 119.7(3) . . ?
N3 C27 C19 122.8(3) . . ?
N3 C27 C26 117.5(3) . . ?
C19 C27 C26 119.7(3) . . ?

loop_
_geom_bond_atom_site_label_1
_geom_bond_atom_site_label_2
_geom_bond_distance
_geom_bond_site_symmetry_2
_geom_bond_publ_flag
Er1 O4 2.274(2) . ?
Er1 O6 2.277(2) . ?
Er1 O1 2.290(2) . ?
Er1 O3 2.3221(19) . ?
Er1 O5 2.333(2) . ?
Er1 N4 2.495(2) . ?
Er1 N1 2.519(3) . ?
Er1 N3 2.523(2) . ?
O1 C5 1.261(4) . ?
O2 C5 1.226(4) . ?
O3 C7 1.260(3) . ?
O4 C9 1.277(3) . ?
O5 C12 1.261(4) . ?
O6 C14 1.272(4) . ?
N1 C4 1.324(4) . ?
N1 C1 1.333(4) . ?
N2 C3 1.322(6) . ?
N2 C2 1.330(5) . ?
N3 C16 1.326(4) . ?
N3 C27 1.363(4) . ?
N4 C25 1.326(4) . ?
N4 C26 1.358(4) . ?
C1 C2 1.396(5) . ?
C1 C5 1.515(5) . ?
C2 H2A 0.95 . ?
C3 C4 1.390(5) . ?
C3 H3A 0.95 . ?
C4 H4A 0.95 . ?
C6 C7 1.512(4) . ?
C6 H6A 0.98 . ?
C6 H6B 0.98 . ?
C6 H6C 0.98 . ?
C7 C8 1.402(4) . ?
C8 C9 1.386(4) . ?
C8 H8A 0.95 . ?
C9 C10 1.509(4) . ?
C10 H10A 0.98 . ?
C10 H10B 0.98 . ?
C10 H10C 0.98 . ?
C11 C12 1.515(4) . ?
C11 H11A 0.98 . ?
C11 H11B 0.98 . ?
C11 H11C 0.98 . ?
C12 C13 1.390(5) . ?
C13 C14 1.391(5) . ?
C13 H13A 0.95 . ?
C14 C15 1.508(5) . ?
C15 H15A 0.98 . ?
C15 H15B 0.98 . ?
C15 H15C 0.98 . ?
C16 C17 1.407(4) . ?
C16 H16A 0.95 . ?
C17 C18 1.364(5) . ?
C17 H17A 0.95 . ?
C18 C19 1.403(4) . ?
C18 H18A 0.95 . ?
C19 C27 1.411(4) . ?
C19 C20 1.438(4) . ?
C20 C21 1.345(5) . ?
C20 H20A 0.95 . ?
C21 C22 1.437(4) . ?
C21 H21A 0.95 . ?
C22 C26 1.405(4) . ?
C22 C23 1.411(4) . ?
C23 C24 1.375(4) . ?
C23 H23A 0.95 . ?
C24 C25 1.398(4) . ?
C24 H24A 0.95 . ?
C25 H25A 0.95 . ?
C26 C27 1.440(4) . ?
